data_1520476
loop_
_publ_author_name
'Threlfall, T.'
'Tizzard, G.'
'Ling, S.'
'Coles, S.'

_publ_section_title
;
 (E)-2,3,4-trifluoro-N-(4-fluorobenzylidene)aniline
;
_journal_name_full 'Crystal Structure Report Archive'
_journal_page_first 1428
_journal_year 2010
_chemical_formula_sum 'C13 H0 F3 N'
_chemical_formula_weight 227.14
_space_group_IT_number 19
_symmetry_space_group_name_Hall 'P 2ac 2ab'
_symmetry_space_group_name_H-M 'P 21 21 21'
_atom_sites_solution_hydrogens geom
_atom_sites_solution_primary direct
_atom_sites_solution_secondary difmap
_cell_angle_alpha 90.00
_cell_angle_beta 90.00
_cell_angle_gamma 90.00
_cell_formula_units_Z 4
_cell_length_a 6.5932(3)
_cell_length_b 7.4090(5)
_cell_length_c 21.4824(15)
_cell_measurement_temperature 120(2)
_cell_volume 1049.39(11)
_computing_structure_refinement 'SHELXL-97 (Sheldrick, 2008)'
_diffrn_ambient_temperature 120(2)
_diffrn_measured_fraction_theta_full 0.997
_diffrn_measured_fraction_theta_max 0.997
_diffrn_radiation_monochromator graphite
_diffrn_radiation_source 'fine-focus sealed tube'
_diffrn_radiation_type MoK\a
_diffrn_radiation_wavelength 0.71073
_diffrn_reflns_av_R_equivalents 0.0636
_diffrn_reflns_av_sigmaI/netI 0.0688
_diffrn_reflns_limit_h_max 7
_diffrn_reflns_limit_h_min -6
_diffrn_reflns_limit_k_max 8
_diffrn_reflns_limit_k_min -8
_diffrn_reflns_limit_l_max 17
_diffrn_reflns_limit_l_min -25
_diffrn_reflns_number 6519
_diffrn_reflns_theta_full 25.00
_diffrn_reflns_theta_max 25.00
_diffrn_reflns_theta_min 3.34
_exptl_absorpt_coefficient_mu 0.123
_exptl_absorpt_correction_T_max 0.9939
_exptl_absorpt_correction_T_min 0.9686
_exptl_crystal_density_diffrn 1.438
_exptl_crystal_density_method 'not measured'
_exptl_crystal_F_000 448
_exptl_crystal_size_max 0.26
_exptl_crystal_size_mid 0.14
_exptl_crystal_size_min 0.05
_refine_diff_density_max 0.235
_refine_diff_density_min -0.291
_refine_diff_density_rms 0.057
_refine_ls_abs_structure_details 'Flack H D (1983), Acta Cryst. A39, 876-881'
_refine_ls_abs_structure_Flack 0.6(13)
_refine_ls_extinction_method none
_refine_ls_goodness_of_fit_ref 0.685
_refine_ls_hydrogen_treatment mixed
_refine_ls_matrix_type full
_refine_ls_number_parameters 163
_refine_ls_number_reflns 1785
_refine_ls_number_restraints 0
_refine_ls_restrained_S_all 0.685
_refine_ls_R_factor_all 0.0676
_refine_ls_R_factor_gt 0.0471
_refine_ls_shift/su_max 0.036
_refine_ls_shift/su_mean 0.007
_refine_ls_structure_factor_coef Fsqd
_refine_ls_weighting_details 'calc w=1/[\s^2^(Fo^2^)+(0.2000P)^2^+0.0000P] where P=(Fo^2^+2Fc^2^)/3'
_refine_ls_weighting_scheme calc
_refine_ls_wR_factor_gt 0.1392
_refine_ls_wR_factor_ref 0.1738
_reflns_number_gt 1395
_reflns_number_total 1785
_reflns_threshold_expression >2\s(I)
_cod_data_source_file eCrystal-1428.cif
_cod_data_source_block 2010sl0010a
_cod_depositor_comments
;
Citation :
Threlfall, T and Tizzard, G and Ling, S and Coles, S (2010) 
University of Southampton, Crystal Structure Report Archive. 
(doi:10.5258/ecrystals/1428)

More at:
http://ecrystals.chem.soton.ac.uk/1428/
;
_cod_database_code 1520476

loop_
_symmetry_equiv_pos_as_xyz
'x, y, z'
'-x+1/2, -y, z+1/2'
'-x, y+1/2, -z+1/2'
'x+1/2, -y+1/2, -z'

loop_
_atom_site_label
_atom_site_type_symbol
_atom_site_fract_x
_atom_site_fract_y
_atom_site_fract_z
_atom_site_U_iso_or_equiv
_atom_site_adp_type
_atom_site_occupancy
_atom_site_symmetry_multiplicity
_atom_site_calc_flag
_atom_site_refinement_flags
_atom_site_disorder_assembly
_atom_site_disorder_group
F1 F 0.0415(3) 0.0012(3) 0.02712(10) 0.0306(6) Uani 1 1 d . . .
F2 F 0.2605(4) -0.2521(3) -0.16118(10) 0.0313(6) Uani 1 1 d . . .
F3 F -0.0361(3) -0.1868(3) -0.07751(11) 0.0315(6) Uani 1 1 d . . .
F4 F 0.7688(4) 0.4430(3) 0.30939(11) 0.0364(6) Uani 1 1 d . . .
N1 N 0.4149(5) 0.1410(4) 0.05419(14) 0.0237(8) Uani 1 1 d . . .
C2 C 0.3050(6) -0.1563(5) -0.10924(17) 0.0240(9) Uani 1 1 d . . .
C3 C 0.1951(6) -0.0254(5) -0.01357(17) 0.0238(9) Uani 1 1 d . . .
C4 C 0.6310(6) 0.2123(5) 0.14121(17) 0.0212(9) Uani 1 1 d . . .
C5 C 0.1523(6) -0.1235(5) -0.06705(19) 0.0233(9) Uani 1 1 d . . .
C6 C 0.8704(6) 0.2678(5) 0.22360(18) 0.0278(10) Uani 1 1 d . . .
H6 H 1.0011 0.2528 0.2415 0.033 Uiso 1 1 calc R . .
C7 C 0.7244(6) 0.3682(5) 0.25352(17) 0.0256(9) Uani 1 1 d . . .
C8 C 0.4976(6) -0.0893(5) -0.09978(17) 0.0238(9) Uani 1 1 d . . .
H8 H 0.6018 -0.1105 -0.1294 0.029 Uiso 1 1 calc R . .
C9 C 0.8231(6) 0.1891(5) 0.16691(18) 0.0230(9) Uani 1 1 d . . .
H9 H 0.9219 0.1192 0.1456 0.028 Uiso 1 1 calc R . .
C10 C 0.3868(6) 0.0422(5) -0.00197(18) 0.0231(9) Uani 1 1 d . . .
C11 C 0.5837(6) 0.1190(5) 0.08238(17) 0.0225(9) Uani 1 1 d . . .
H11 H 0.6818 0.0400 0.0649 0.027 Uiso 1 1 calc R . .
C12 C 0.5371(6) 0.0105(5) -0.04587(17) 0.0253(9) Uani 1 1 d . . .
H12 H 0.6693 0.0575 -0.0392 0.030 Uiso 1 1 calc R . .
C13 C 0.4863(6) 0.3142(5) 0.17280(17) 0.0226(9) Uani 1 1 d . . .
H13 H 0.3551 0.3290 0.1553 0.027 Uiso 1 1 calc R . .
C14 C 0.5309(6) 0.3938(5) 0.22907(18) 0.0264(9) Uani 1 1 d . . .
H14 H 0.4327 0.4640 0.2506 0.032 Uiso 1 1 calc R . .

loop_
_atom_site_aniso_label
_atom_site_aniso_U_11
_atom_site_aniso_U_22
_atom_site_aniso_U_33
_atom_site_aniso_U_23
_atom_site_aniso_U_13
_atom_site_aniso_U_12
F1 0.0211(11) 0.0374(14) 0.0334(13) 0.0000(10) 0.0067(10) 0.0013(10)
F2 0.0319(13) 0.0323(12) 0.0299(12) -0.0089(10) -0.0027(10) -0.0032(11)
F3 0.0201(12) 0.0335(14) 0.0408(13) 0.0020(11) -0.0059(10) -0.0071(10)
F4 0.0427(14) 0.0398(14) 0.0267(12) -0.0134(11) -0.0045(10) -0.0018(12)
N1 0.0259(19) 0.0260(16) 0.0193(16) -0.0016(14) 0.0011(14) 0.0014(15)
C2 0.028(2) 0.0220(18) 0.0223(19) -0.0029(16) -0.0045(17) 0.0032(17)
C3 0.025(2) 0.0254(19) 0.0213(19) 0.0052(16) 0.0002(17) 0.0047(17)
C4 0.029(2) 0.0158(17) 0.0192(19) 0.0029(16) 0.0020(16) -0.0057(15)
C5 0.021(2) 0.0202(18) 0.029(2) 0.0037(17) -0.0022(16) -0.0001(16)
C6 0.028(2) 0.029(2) 0.026(2) 0.0046(18) -0.0054(18) -0.0006(18)
C7 0.030(2) 0.026(2) 0.021(2) -0.0004(16) -0.0018(17) -0.0037(18)
C8 0.022(2) 0.028(2) 0.0219(19) -0.0024(17) 0.0030(16) 0.0027(17)
C9 0.023(2) 0.0234(19) 0.0224(18) 0.0005(16) 0.0035(17) 0.0004(16)
C10 0.019(2) 0.0236(18) 0.026(2) 0.0019(17) 0.0001(16) 0.0035(17)
C11 0.020(2) 0.0241(19) 0.023(2) 0.0007(17) 0.0039(17) 0.0029(16)
C12 0.0206(19) 0.029(2) 0.026(2) 0.0000(17) -0.0003(17) -0.0028(17)
C13 0.026(2) 0.0193(18) 0.0222(18) 0.0038(16) -0.0001(17) -0.0026(17)
C14 0.025(2) 0.0238(18) 0.030(2) 0.0007(18) 0.0080(18) -0.0016(17)

loop_
_atom_type_symbol
_atom_type_description
_atom_type_scat_dispersion_real
_atom_type_scat_dispersion_imag
_atom_type_scat_source
C C 0.0033 0.0016 'International Tables Vol C Tables 4.2.6.8 and 6.1.1.4'
H H 0.0000 0.0000 'International Tables Vol C Tables 4.2.6.8 and 6.1.1.4'
N N 0.0061 0.0033 'International Tables Vol C Tables 4.2.6.8 and 6.1.1.4'
F F 0.0171 0.0103 'International Tables Vol C Tables 4.2.6.8 and 6.1.1.4'

loop_
_geom_angle_atom_site_label_1
_geom_angle_atom_site_label_2
_geom_angle_atom_site_label_3
_geom_angle
_geom_angle_site_symmetry_1
_geom_angle_site_symmetry_3
C11 N1 C10 116.7(3) . .
C5 C2 F2 118.5(3) . .
C5 C2 C8 120.9(4) . .
F2 C2 C8 120.6(3) . .
F1 C3 C5 117.3(3) . .
F1 C3 C10 121.0(3) . .
C5 C3 C10 121.6(3) . .
C13 C4 C9 119.8(3) . .
C13 C4 C11 121.8(4) . .
C9 C4 C11 118.3(3) . .
C2 C5 C3 119.3(4) . .
C2 C5 F3 120.2(3) . .
C3 C5 F3 120.5(3) . .
C7 C6 C9 118.7(4) . .
C7 C6 H6 120.6 . .
C9 C6 H6 120.6 . .
C6 C7 F4 119.0(3) . .
C6 C7 C14 122.6(4) . .
F4 C7 C14 118.5(3) . .
C12 C8 C2 118.9(3) . .
C12 C8 H8 120.5 . .
C2 C8 H8 120.5 . .
C4 C9 C6 120.1(4) . .
C4 C9 H9 120.0 . .
C6 C9 H9 120.0 . .
C12 C10 C3 118.0(3) . .
C12 C10 N1 124.7(3) . .
C3 C10 N1 117.3(3) . .
N1 C11 C4 122.1(4) . .
N1 C11 H11 119.0 . .
C4 C11 H11 119.0 . .
C8 C12 C10 121.3(4) . .
C8 C12 H12 119.4 . .
C10 C12 H12 119.4 . .
C14 C13 C4 120.9(4) . .
C14 C13 H13 119.5 . .
C4 C13 H13 119.5 . .
C13 C14 C7 117.9(4) . .
C13 C14 H14 121.0 . .
C7 C14 H14 121.0 . .

loop_
_geom_bond_atom_site_label_1
_geom_bond_atom_site_label_2
_geom_bond_distance
_geom_bond_site_symmetry_2
F1 C3 1.352(4) .
F2 C2 1.354(4) .
F3 C5 1.346(5) .
F4 C7 1.354(4) .
N1 C11 1.278(5) .
N1 C10 1.423(5) .
C2 C5 1.376(6) .
C2 C8 1.379(6) .
C3 C5 1.388(6) .
C3 C10 1.382(5) .
C4 C13 1.393(6) .
C4 C9 1.392(6) .
C4 C11 1.474(5) .
C6 C7 1.376(6) .
C6 C9 1.386(5) .
C6 H6 0.9500 .
C7 C14 1.392(6) .
C8 C12 1.398(5) .
C8 H8 0.9500 .
C9 H9 0.9500 .
C10 C12 1.388(6) .
C11 H11 0.9500 .
C12 H12 0.9500 .
C13 C14 1.377(6) .
C13 H13 0.9500 .
C14 H14 0.9500 .
